data_7047187
loop_
_publ_author_name
'Reinig, Regina R.'
'Fought, Ellie L.'
'Ellern, Arkady'
'Windus, Theresa L.'
'Sadow, Aaron D.'

_publ_section_title
;
 Cobalt(ii) acyl intermediates in carbon-carbon bond formation and
 oxygenation.
;
_journal_issue 35
_journal_name_full 'Dalton transactions (Cambridge, England : 2003)'
_journal_page_first 12147
_journal_page_last 12161
_journal_paper_doi 10.1039/c8dt02661k
_journal_volume 47
_journal_year 2018
_chemical_formula_moiety
;
C44 H50 B Co N3 O5, C5 H12
;
_chemical_formula_sum 'C49 H62 B Co N3 O5'
_chemical_formula_weight 842.75
_space_group_crystal_system monoclinic
_space_group_IT_number 14
_space_group_name_Hall '-P 2ybc'
_space_group_name_H-M_alt 'P 1 21/c 1'
_symmetry_space_group_name_Hall '-P 2ybc'
_symmetry_space_group_name_H-M 'P 1 21/c 1'
_atom_sites_solution_hydrogens geom
_atom_sites_solution_primary direct
_atom_sites_solution_secondary difmap
_audit_update_record
;
2018-05-28 deposited with the CCDC.
2018-07-26 downloaded from the CCDC.
;
_cell_angle_alpha 90
_cell_angle_beta 100.729(13)
_cell_angle_gamma 90
_cell_formula_units_Z 4
_cell_length_a 10.051(8)
_cell_length_b 20.285(17)
_cell_length_c 23.098(16)
_cell_measurement_reflns_used 9985
_cell_measurement_temperature 173.(2)
_cell_measurement_theta_max 52.0299
_cell_measurement_theta_min 2.9355
_cell_volume 4627(6)
_computing_cell_refinement 'SAINT V8.38A (Bruker AXS Inc., 2017)'
_computing_data_collection 'APEX3 Suite (Bruker AXS Inc. , 2017)'
_computing_data_reduction 'SAINT V8.38A (Bruker AXS Inc., 2017)'
_computing_molecular_graphics 'shelXle (C.B. Huebschle, rev 833)'
_computing_structure_refinement 'SHELXL-2016/6 (Sheldrick, 2016)'
_computing_structure_solution 'XT, VERSION 2014/5'
_diffrn_ambient_temperature 173.(2)
_diffrn_detector_area_resol_mean 8.3333
_diffrn_measured_fraction_theta_full 0.985
_diffrn_measured_fraction_theta_max 0.985
_diffrn_measurement_device_type 'Bruker D8 VENTURE diffractometer'
_diffrn_measurement_method '\w and \f scans, narrow frame width, shutterless'
_diffrn_radiation_monochromator 'multilayer mirror'
_diffrn_radiation_type 'Cu K\a'
_diffrn_radiation_wavelength 1.54184
_diffrn_reflns_av_R_equivalents 0.0458
_diffrn_reflns_av_unetI/netI 0.0289
_diffrn_reflns_limit_h_max 10
_diffrn_reflns_limit_h_min -9
_diffrn_reflns_limit_k_max 19
_diffrn_reflns_limit_k_min -19
_diffrn_reflns_limit_l_max 23
_diffrn_reflns_limit_l_min -19
_diffrn_reflns_number 44548
_diffrn_reflns_theta_full 51.81
_diffrn_reflns_theta_max 51.81
_diffrn_reflns_theta_min 2.92
_diffrn_source 'microfocus sealed tube'
_diffrn_source_type 'sealed tube'
_exptl_absorpt_coefficient_mu 3.279
_exptl_absorpt_correction_T_max 0.78
_exptl_absorpt_correction_T_min 0.64
_exptl_absorpt_correction_type multi-scan
_exptl_absorpt_process_details
;

SADABS (Spek A. L., 2015) was used fo an rabsorption correction and scalling
of observed data
;
_exptl_crystal_colour green
_exptl_crystal_density_diffrn 1.210
_exptl_crystal_density_method 'not measured'
_exptl_crystal_description plate
_exptl_crystal_F_000 1796
_exptl_crystal_size_max 0.340
_exptl_crystal_size_mid 0.140
_exptl_crystal_size_min 0.080
_refine_diff_density_max 0.588
_refine_diff_density_min -0.247
_refine_ls_extinction_method none
_refine_ls_goodness_of_fit_ref 1.038
_refine_ls_hydrogen_treatment constr
_refine_ls_matrix_type full
_refine_ls_number_parameters 540
_refine_ls_number_reflns 5048
_refine_ls_number_restraints 0
_refine_ls_restrained_S_all 1.038
_refine_ls_R_factor_all 0.0489
_refine_ls_R_factor_gt 0.0390
_refine_ls_shift/su_max 0.001
_refine_ls_shift/su_mean 0.000
_refine_ls_structure_factor_coef Fsqd
_refine_ls_weighting_details 'w=1/[\s^2^(Fo^2^)+(0.0402P)^2^+4.4403P] where P=(Fo^2^+2Fc^2^)/3'
_refine_ls_weighting_scheme calc
_refine_ls_wR_factor_gt 0.0907
_refine_ls_wR_factor_ref 0.0949
_reflns_number_gt 4363
_reflns_number_total 5048
_reflns_threshold_expression 'I > 2\s(I)'
_cod_data_source_file c8dt02661k2.cif
_cod_data_source_block Sad537Cu
_cod_depositor_comments
;
The following automatic conversions were performed:

'_exptl_absorpt_correction_type' value 'Multi-Scan' changed to
'multi-scan' according to
/home/data/users/saulius/crontab/automatic-downloads/rss-feeds/RSC/lib/dictionaries/cif_core.dic
dictionary named 'cif_core.dic' version 2.4.2 from 2011-04-26.

Automatic conversion script
Id: cif_fix_values 4973 2017-02-22 13:04:09Z antanas 

 Adding full bibliography for 7047177--7047187.cif.
;
_cod_original_cell_volume 4627.(6)
_cod_database_code 7047187

loop_
_space_group_symop_operation_xyz
'x, y, z'
'-x, y+1/2, -z+1/2'
'-x, -y, -z'
'x, -y-1/2, z-1/2'

loop_
_atom_site_type_symbol
_atom_site_label
_atom_site_fract_x
_atom_site_fract_y
_atom_site_fract_z
_atom_site_U_iso_or_equiv
_atom_site_adp_type
_atom_site_calc_flag
_atom_site_refinement_flags_adp
_atom_site_refinement_flags_posn
_atom_site_occupancy
Co Co1 0.60205(5) 0.38089(2) 0.25440(2) 0.02480(16) Uani d . . 1
B B1 0.4801(3) 0.28870(17) 0.34442(15) 0.0268(9) Uani d . . 1
C C1 0.5658(4) 0.24619(18) 0.14210(15) 0.0482(10) Uani d . . 1
H H1A 0.59646 0.289629 0.131442 0.072 Uiso calc U R 1
H H1B 0.532322 0.220863 0.106213 0.072 Uiso calc U R 1
H H1C 0.641533 0.222652 0.166224 0.072 Uiso calc U R 1
C C2 0.4523(3) 0.25464(14) 0.17694(13) 0.0322(8) Uani d . . 1
C C3 0.3323(3) 0.29275(16) 0.14233(14) 0.0424(9) Uani d . . 1
H H3A 0.261372 0.296556 0.166039 0.064 Uiso calc U R 1
H H3B 0.296577 0.269261 0.105652 0.064 Uiso calc U R 1
H H3C 0.362098 0.336881 0.133071 0.064 Uiso calc U R 1
C C4 0.4057(4) 0.18943(16) 0.20031(14) 0.0476(10) Uani d . . 1
H H4A 0.316811 0.175942 0.177199 0.057 Uiso calc U R 1
H H4B 0.472268 0.154014 0.198018 0.057 Uiso calc U R 1
C C5 0.4616(3) 0.26037(14) 0.27656(13) 0.0261(7) Uani d . . 1
C C6 0.2438(3) 0.45363(17) 0.23851(16) 0.0500(10) Uani d . . 1
H H6A 0.2892 0.455507 0.2045 0.075 Uiso calc U R 1
H H6B 0.175736 0.488687 0.235282 0.075 Uiso calc U R 1
H H6C 0.199536 0.410693 0.239447 0.075 Uiso calc U R 1
C C7 0.3483(3) 0.46298(14) 0.29522(13) 0.0286(8) Uani d . . 1
C C8 0.4168(3) 0.52971(15) 0.29619(17) 0.0455(9) Uani d . . 1
H H8A 0.491156 0.532172 0.330236 0.068 Uiso calc U R 1
H H8B 0.350819 0.56455 0.299075 0.068 Uiso calc U R 1
H H8C 0.452738 0.535527 0.259878 0.068 Uiso calc U R 1
C C9 0.2858(3) 0.45028(15) 0.34923(16) 0.0430(9) Uani d . . 1
H H9A 0.327267 0.479067 0.382313 0.052 Uiso calc U R 1
H H9B 0.186958 0.45848 0.340374 0.052 Uiso calc U R 1
C C10 0.4165(3) 0.36350(14) 0.33544(13) 0.0255(7) Uani d . . 1
C C11 0.9489(3) 0.37988(17) 0.35586(17) 0.0522(10) Uani d . . 1
H H11A 0.936312 0.403069 0.318011 0.078 Uiso calc U R 1
H H11B 1.04388 0.366595 0.367459 0.078 Uiso calc U R 1
H H11C 0.924447 0.409202 0.385939 0.078 Uiso calc U R 1
C C12 0.8595(3) 0.31931(15) 0.34996(13) 0.0325(8) Uani d . . 1
C C13 0.8920(4) 0.27210(18) 0.30241(15) 0.0484(10) Uani d . . 1
H H13A 0.841253 0.230986 0.303353 0.073 Uiso calc U R 1
H H13B 0.989277 0.262514 0.310019 0.073 Uiso calc U R 1
H H13C 0.866263 0.2927 0.263564 0.073 Uiso calc U R 1
C C14 0.8609(3) 0.28394(16) 0.40853(14) 0.0359(8) Uani d . . 1
H H14A 0.92535 0.246554 0.413341 0.043 Uiso calc U R 1
H H14B 0.886407 0.314593 0.442117 0.043 Uiso calc U R 1
C C15 0.6443(3) 0.29820(14) 0.36164(13) 0.0256(7) Uani d . . 1
C C16 0.4054(3) 0.24472(14) 0.38777(13) 0.0251(7) Uani d . . 1
C C17 0.4640(3) 0.22704(16) 0.44568(14) 0.0366(8) Uani d . . 1
H H17 0.554266 0.240491 0.460816 0.044 Uiso calc U R 1
C C18 0.3948(4) 0.19044(17) 0.48197(15) 0.0443(9) Uani d . . 1
H H18 0.438617 0.178963 0.520725 0.053 Uiso calc U R 1
C C19 0.2626(3) 0.17094(15) 0.46146(15) 0.0395(9) Uani d . . 1
H H19 0.214719 0.146417 0.486011 0.047 Uiso calc U R 1
C C20 0.2011(3) 0.18759(15) 0.40476(14) 0.0336(8) Uani d . . 1
H H20 0.110206 0.174553 0.390247 0.04 Uiso calc U R 1
C C21 0.2717(3) 0.22338(15) 0.36880(14) 0.0316(8) Uani d . . 1
H H21 0.22743 0.23376 0.329848 0.038 Uiso calc U R 1
C C22 0.7313(3) 0.47786(14) 0.19142(13) 0.0292(8) Uani d . . 1
C C23 0.8417(3) 0.47185(15) 0.15222(14) 0.0338(8) Uani d . . 1
H H23A 0.821935 0.504799 0.120149 0.041 Uiso calc U R 1
H H23B 0.930526 0.483352 0.176542 0.041 Uiso calc U R 1
C C24 0.8537(3) 0.40476(15) 0.12488(14) 0.0316(8) Uani d . . 1
C C25 0.8002(3) 0.39156(18) 0.06530(15) 0.0431(9) Uani d . . 1
H H25 0.754413 0.425503 0.041109 0.052 Uiso calc U R 1
C C26 0.8135(4) 0.3295(2) 0.04124(17) 0.0550(10) Uani d . . 1
H H26 0.776186 0.321213 0.001002 0.066 Uiso calc U R 1
C C27 0.8808(4) 0.27993(19) 0.07583(18) 0.0554(10) Uani d . . 1
H H27 0.889924 0.237591 0.059438 0.066 Uiso calc U R 1
C C28 0.9349(4) 0.29204(17) 0.13438(17) 0.0468(9) Uani d . . 1
H H28 0.981275 0.257974 0.158216 0.056 Uiso calc U R 1
C C29 0.9215(3) 0.35402(16) 0.15847(14) 0.0358(8) Uani d . . 1
H H29 0.959565 0.361788 0.198711 0.043 Uiso calc U R 1
C C30 0.7331(3) 0.55039(14) 0.21589(15) 0.0365(8) Uani d . . 1
H H30A 0.726045 0.581447 0.182395 0.044 Uiso calc U R 1
H H30B 0.652257 0.556819 0.234046 0.044 Uiso calc U R 1
C C31 0.8579(3) 0.56761(14) 0.26090(15) 0.0326(8) Uani d . . 1
C C32 0.8719(4) 0.54728(16) 0.31953(16) 0.0437(9) Uani d . . 1
H H32 0.80314 0.520944 0.331074 0.052 Uiso calc U R 1
C C33 0.9846(4) 0.56492(17) 0.36130(16) 0.0507(10) Uani d . . 1
H H33 0.992333 0.550433 0.4009 0.061 Uiso calc U R 1
C C34 1.0856(4) 0.60347(17) 0.34539(17) 0.0493(10) Uani d . . 1
H H34 1.162385 0.615788 0.373907 0.059 Uiso calc U R 1
C C35 1.0735(4) 0.62380(16) 0.28768(18) 0.0485(10) Uani d . . 1
H H35 1.142547 0.650149 0.276418 0.058 Uiso calc U R 1
C C36 0.9612(3) 0.60610(15) 0.24583(16) 0.0410(9) Uani d . . 1
H H36 0.954644 0.620494 0.206267 0.049 Uiso calc U R 1
C C37 0.5896(3) 0.46863(15) 0.15373(14) 0.0319(8) Uani d . . 1
C C38 0.5397(3) 0.50865(17) 0.09776(15) 0.0411(9) Uani d . . 1
H H38A 0.591771 0.550269 0.099398 0.049 Uiso calc U R 1
H H38B 0.555607 0.483346 0.063031 0.049 Uiso calc U R 1
C C39 0.3898(3) 0.52430(15) 0.09112(13) 0.0332(8) Uani d . . 1
C C40 0.2930(3) 0.47842(16) 0.06688(14) 0.0410(9) Uani d . . 1
H H40 0.321029 0.43806 0.052061 0.049 Uiso calc U R 1
C C41 0.1561(4) 0.4905(2) 0.06391(16) 0.0536(11) Uani d . . 1
H H41 0.091119 0.458419 0.047345 0.064 Uiso calc U R 1
C C42 0.1149(4) 0.5486(2) 0.08489(18) 0.0594(11) Uani d . . 1
H H42 0.021154 0.55713 0.082669 0.071 Uiso calc U R 1
C C43 0.2091(5) 0.5945(2) 0.10911(18) 0.0618(12) Uani d . . 1
H H43 0.180216 0.634607 0.123997 0.074 Uiso calc U R 1
C C44 0.3460(4) 0.58285(16) 0.11207(16) 0.0485(10) Uani d . . 1
H H44 0.41027 0.615235 0.128569 0.058 Uiso calc U R 1
C C50 0.8118(6) 0.6477(3) 0.4860(2) 0.1079(19) Uani d . . 1
H H50A 0.787454 0.660629 0.523519 0.162 Uiso calc U R 1
H H50B 0.805869 0.686136 0.459922 0.162 Uiso calc U R 1
H H50C 0.904585 0.630523 0.493091 0.162 Uiso calc U R 1
C C51 0.7176(6) 0.5960(3) 0.4578(3) 0.1132(19) Uani d . . 1
H H51A 0.722346 0.594123 0.415452 0.136 Uiso calc U R 1
H H51B 0.62425 0.609085 0.460872 0.136 Uiso calc U R 1
C C52 0.7439(5) 0.5285(3) 0.4834(2) 0.0856(15) Uani d . . 1
H H52A 0.837717 0.516403 0.480274 0.103 Uiso calc U R 1
H H52B 0.741099 0.531561 0.525946 0.103 Uiso calc U R 1
C C53 0.6542(7) 0.4728(3) 0.4587(3) 0.128(2) Uani d . . 1
H H53A 0.559336 0.487867 0.45515 0.154 Uiso calc U R 1
H H53B 0.669678 0.464354 0.418269 0.154 Uiso calc U R 1
C C54 0.6667(6) 0.4101(3) 0.4900(2) 0.1122(19) Uani d . . 1
H H54A 0.760797 0.39491 0.495755 0.168 Uiso calc U R 1
H H54B 0.607496 0.377408 0.466961 0.168 Uiso calc U R 1
H H54C 0.640232 0.415851 0.528474 0.168 Uiso calc U R 1
N N1 0.5033(2) 0.29052(11) 0.23358(10) 0.0273(6) Uani d . . 1
N N2 0.4492(2) 0.40744(11) 0.29984(10) 0.0243(6) Uani d . . 1
N N3 0.7118(2) 0.33575(12) 0.33242(10) 0.0275(6) Uani d . . 1
O O1 0.3954(2) 0.20236(9) 0.26150(9) 0.0357(6) Uani d . . 1
O O2 0.3141(2) 0.38102(9) 0.36374(9) 0.0343(5) Uani d . . 1
O O3 0.7216(2) 0.26062(9) 0.40452(9) 0.0334(5) Uani d . . 1
O O4 0.75065(19) 0.43265(9) 0.23720(8) 0.0281(5) Uani d . . 1
O O5 0.5130(2) 0.42797(10) 0.16967(9) 0.0363(5) Uani d . . 1

loop_
_atom_site_aniso_label
_atom_site_aniso_U_11
_atom_site_aniso_U_22
_atom_site_aniso_U_33
_atom_site_aniso_U_12
_atom_site_aniso_U_13
_atom_site_aniso_U_23
Co1 0.0222(3) 0.0218(3) 0.0303(3) -0.0006(2) 0.0047(2) 0.0049(2)
B1 0.026(2) 0.026(2) 0.028(2) 0.0000(16) 0.0051(17) 0.0049(16)
C1 0.051(2) 0.055(2) 0.041(2) 0.0048(18) 0.0147(19) -0.0052(18)
C2 0.040(2) 0.0253(18) 0.0319(19) -0.0039(15) 0.0075(16) -0.0020(15)
C3 0.039(2) 0.042(2) 0.043(2) -0.0045(16) -0.0006(17) -0.0046(17)
C4 0.074(3) 0.031(2) 0.041(2) -0.0091(18) 0.018(2) -0.0077(16)
C5 0.0218(18) 0.0191(18) 0.037(2) 0.0028(14) 0.0035(15) 0.0051(15)
C6 0.038(2) 0.043(2) 0.064(3) 0.0118(17) -0.004(2) 0.0002(18)
C7 0.0232(19) 0.0260(18) 0.037(2) 0.0027(14) 0.0074(16) 0.0013(14)
C8 0.040(2) 0.026(2) 0.073(3) 0.0001(16) 0.0172(19) 0.0003(17)
C9 0.040(2) 0.027(2) 0.067(3) 0.0054(15) 0.0219(19) 0.0033(17)
C10 0.0217(19) 0.0261(18) 0.0276(18) -0.0031(14) 0.0022(15) -0.0009(15)
C11 0.029(2) 0.058(2) 0.065(3) -0.0082(17) -0.0031(19) 0.0236(19)
C12 0.0230(19) 0.0363(19) 0.037(2) 0.0055(15) 0.0021(15) 0.0133(15)
C13 0.043(2) 0.060(2) 0.045(2) 0.0184(18) 0.0142(18) 0.0169(18)
C14 0.023(2) 0.043(2) 0.040(2) 0.0003(15) 0.0009(16) 0.0099(16)
C15 0.0269(19) 0.0218(17) 0.0274(18) 0.0043(15) 0.0033(16) 0.0038(14)
C16 0.024(2) 0.0232(17) 0.0279(19) 0.0034(14) 0.0047(15) 0.0021(13)
C17 0.028(2) 0.048(2) 0.033(2) -0.0065(16) 0.0039(17) 0.0031(16)
C18 0.038(2) 0.063(2) 0.031(2) -0.0049(19) 0.0052(18) 0.0133(18)
C19 0.044(2) 0.038(2) 0.040(2) -0.0041(17) 0.0165(19) 0.0127(16)
C20 0.028(2) 0.0339(19) 0.039(2) -0.0052(15) 0.0084(17) 0.0033(16)
C21 0.027(2) 0.0371(19) 0.0301(19) 0.0011(15) 0.0030(16) 0.0067(15)
C22 0.0246(19) 0.0285(19) 0.0334(19) -0.0004(14) 0.0026(16) 0.0078(15)
C23 0.0256(19) 0.036(2) 0.039(2) -0.0020(14) 0.0041(16) 0.0118(15)
C24 0.0214(19) 0.039(2) 0.036(2) -0.0062(15) 0.0097(16) 0.0025(16)
C25 0.037(2) 0.058(3) 0.036(2) -0.0016(17) 0.0104(18) 0.0067(18)
C26 0.055(3) 0.073(3) 0.038(2) -0.008(2) 0.012(2) -0.014(2)
C27 0.061(3) 0.051(3) 0.060(3) -0.006(2) 0.027(2) -0.015(2)
C28 0.046(2) 0.041(2) 0.056(3) 0.0034(17) 0.017(2) 0.0060(19)
C29 0.034(2) 0.038(2) 0.035(2) -0.0021(16) 0.0059(16) 0.0026(17)
C30 0.032(2) 0.0272(19) 0.051(2) 0.0014(15) 0.0097(18) 0.0041(15)
C31 0.031(2) 0.0200(17) 0.047(2) 0.0042(15) 0.0094(17) -0.0028(15)
C32 0.048(3) 0.040(2) 0.047(3) -0.0010(17) 0.018(2) -0.0047(18)
C33 0.065(3) 0.045(2) 0.041(2) 0.005(2) 0.005(2) -0.0044(18)
C34 0.047(3) 0.036(2) 0.058(3) 0.0024(18) -0.007(2) -0.0091(19)
C35 0.041(2) 0.035(2) 0.068(3) -0.0069(17) 0.005(2) 0.0066(19)
C36 0.038(2) 0.033(2) 0.049(2) -0.0069(17) -0.0001(19) 0.0040(16)
C37 0.028(2) 0.0311(19) 0.037(2) 0.0020(16) 0.0061(17) 0.0053(15)
C38 0.033(2) 0.045(2) 0.043(2) -0.0031(16) 0.0000(17) 0.0168(17)
C39 0.033(2) 0.032(2) 0.032(2) -0.0012(16) 0.0006(16) 0.0150(15)
C40 0.040(2) 0.034(2) 0.045(2) -0.0001(17) -0.0022(18) 0.0043(16)
C41 0.038(3) 0.057(3) 0.060(3) -0.007(2) -0.008(2) 0.020(2)
C42 0.036(3) 0.068(3) 0.077(3) 0.014(2) 0.018(2) 0.032(2)
C43 0.069(3) 0.043(3) 0.077(3) 0.025(2) 0.024(3) 0.014(2)
C44 0.055(3) 0.028(2) 0.059(3) -0.0014(18) 0.002(2) 0.0066(17)
C50 0.138(5) 0.097(4) 0.079(4) -0.010(4) -0.004(3) -0.014(3)
C51 0.113(5) 0.141(6) 0.088(4) 0.021(4) 0.026(4) 0.007(4)
C52 0.103(4) 0.104(4) 0.053(3) 0.008(3) 0.021(3) -0.004(3)
C53 0.160(6) 0.139(6) 0.094(5) -0.008(5) 0.044(4) -0.016(4)
C54 0.148(6) 0.094(4) 0.100(4) 0.021(4) 0.039(4) -0.007(4)
N1 0.0301(15) 0.0241(14) 0.0276(15) -0.0014(11) 0.0049(12) 0.0017(12)
N2 0.0203(14) 0.0215(14) 0.0298(15) 0.0005(11) 0.0017(12) 0.0023(12)
N3 0.0192(15) 0.0331(15) 0.0297(15) 0.0017(12) 0.0029(12) 0.0063(12)
O1 0.0496(15) 0.0231(12) 0.0365(14) -0.0091(10) 0.0138(11) -0.0014(9)
O2 0.0323(13) 0.0274(13) 0.0472(14) 0.0052(9) 0.0178(11) 0.0057(10)
O3 0.0270(13) 0.0360(13) 0.0364(13) 0.0033(10) 0.0038(10) 0.0151(10)
O4 0.0264(12) 0.0254(11) 0.0314(12) -0.0011(9) 0.0025(10) 0.0088(9)
O5 0.0274(13) 0.0374(13) 0.0419(14) -0.0079(11) 0.0011(11) 0.0143(11)

loop_
_atom_type_symbol
_atom_type_description
_atom_type_scat_dispersion_real
_atom_type_scat_dispersion_imag
_atom_type_scat_source
C C 0.0181 0.0091 'International Tables Vol C Tables 4.2.6.8 and 6.1.1.4'
H H 0.0000 0.0000 'International Tables Vol C Tables 4.2.6.8 and 6.1.1.4'
B B 0.0090 0.0039 'International Tables Vol C Tables 4.2.6.8 and 6.1.1.4'
Co Co -2.3653 3.6143 'International Tables Vol C Tables 4.2.6.8 and 6.1.1.4'
N N 0.0311 0.0180 'International Tables Vol C Tables 4.2.6.8 and 6.1.1.4'
O O 0.0492 0.0322 'International Tables Vol C Tables 4.2.6.8 and 6.1.1.4'

loop_
_geom_angle_atom_site_label_1
_geom_angle_atom_site_label_2
_geom_angle_atom_site_label_3
_geom_angle
O4 Co1 N2 129.41(10)
O4 Co1 N1 141.36(9)
N2 Co1 N1 88.82(10)
O4 Co1 N3 96.26(10)
N2 Co1 N3 89.96(10)
N1 Co1 N3 88.10(10)
O4 Co1 O5 77.52(9)
N2 Co1 O5 96.83(10)
N1 Co1 O5 94.48(9)
N3 Co1 O5 172.77(9)
C16 B1 C15 118.4(3)
C16 B1 C10 111.8(3)
C15 B1 C10 105.8(2)
C16 B1 C5 114.3(3)
C15 B1 C5 101.7(2)
C10 B1 C5 103.3(2)
C2 C1 H1A 109.5
C2 C1 H1B 109.5
H1A C1 H1B 109.5
C2 C1 H1C 109.5
H1A C1 H1C 109.5
H1B C1 H1C 109.5
N1 C2 C1 110.4(3)
N1 C2 C3 108.6(2)
C1 C2 C3 112.1(3)
N1 C2 C4 100.9(2)
C1 C2 C4 113.4(3)
C3 C2 C4 110.9(3)
C2 C3 H3A 109.5
C2 C3 H3B 109.5
H3A C3 H3B 109.5
C2 C3 H3C 109.5
H3A C3 H3C 109.5
H3B C3 H3C 109.5
O1 C4 C2 105.5(2)
O1 C4 H4A 110.6
C2 C4 H4A 110.6
O1 C4 H4B 110.6
C2 C4 H4B 110.6
H4A C4 H4B 108.8
N1 C5 O1 115.0(3)
N1 C5 B1 124.6(3)
O1 C5 B1 120.4(2)
C7 C6 H6A 109.5
C7 C6 H6B 109.5
H6A C6 H6B 109.5
C7 C6 H6C 109.5
H6A C6 H6C 109.5
H6B C6 H6C 109.5
N2 C7 C8 111.6(2)
N2 C7 C9 101.0(2)
C8 C7 C9 113.3(3)
N2 C7 C6 108.3(2)
C8 C7 C6 111.1(3)
C9 C7 C6 111.0(3)
C7 C8 H8A 109.5
C7 C8 H8B 109.5
H8A C8 H8B 109.5
C7 C8 H8C 109.5
H8A C8 H8C 109.5
H8B C8 H8C 109.5
O2 C9 C7 105.0(2)
O2 C9 H9A 110.7
C7 C9 H9A 110.7
O2 C9 H9B 110.7
C7 C9 H9B 110.7
H9A C9 H9B 108.8
N2 C10 O2 115.3(3)
N2 C10 B1 125.2(3)
O2 C10 B1 119.3(2)
C12 C11 H11A 109.5
C12 C11 H11B 109.5
H11A C11 H11B 109.5
C12 C11 H11C 109.5
H11A C11 H11C 109.5
H11B C11 H11C 109.5
N3 C12 C11 112.6(3)
N3 C12 C14 100.9(2)
C11 C12 C14 113.2(3)
N3 C12 C13 106.1(2)
C11 C12 C13 111.6(3)
C14 C12 C13 111.8(3)
C12 C13 H13A 109.5
C12 C13 H13B 109.5
H13A C13 H13B 109.5
C12 C13 H13C 109.5
H13A C13 H13C 109.5
H13B C13 H13C 109.5
O3 C14 C12 104.1(2)
O3 C14 H14A 110.9
C12 C14 H14A 110.9
O3 C14 H14B 110.9
C12 C14 H14B 110.9
H14A C14 H14B 108.9
N3 C15 O3 115.0(3)
N3 C15 B1 123.2(3)
O3 C15 B1 121.4(2)
C21 C16 C17 115.2(3)
C21 C16 B1 120.2(3)
C17 C16 B1 124.6(3)
C18 C17 C16 122.7(3)
C18 C17 H17 118.7
C16 C17 H17 118.7
C19 C18 C17 120.0(3)
C19 C18 H18 120.0
C17 C18 H18 120.0
C20 C19 C18 119.1(3)
C20 C19 H19 120.4
C18 C19 H19 120.4
C19 C20 C21 120.3(3)
C19 C20 H20 119.8
C21 C20 H20 119.8
C20 C21 C16 122.7(3)
C20 C21 H21 118.7
C16 C21 H21 118.7
O4 C22 C37 109.6(2)
O4 C22 C23 112.1(2)
C37 C22 C23 110.2(3)
O4 C22 C30 110.7(2)
C37 C22 C30 105.4(2)
C23 C22 C30 108.6(2)
C24 C23 C22 115.6(2)
C24 C23 H23A 108.4
C22 C23 H23A 108.4
C24 C23 H23B 108.4
C22 C23 H23B 108.4
H23A C23 H23B 107.4
C29 C24 C25 117.6(3)
C29 C24 C23 120.1(3)
C25 C24 C23 122.2(3)
C26 C25 C24 121.0(3)
C26 C25 H25 119.5
C24 C25 H25 119.5
C27 C26 C25 120.0(3)
C27 C26 H26 120.0
C25 C26 H26 120.0
C26 C27 C28 119.9(3)
C26 C27 H27 120.1
C28 C27 H27 120.1
C27 C28 C29 120.1(3)
C27 C28 H28 119.9
C29 C28 H28 119.9
C24 C29 C28 121.3(3)
C24 C29 H29 119.3
C28 C29 H29 119.3
C31 C30 C22 114.5(2)
C31 C30 H30A 108.6
C22 C30 H30A 108.6
C31 C30 H30B 108.6
C22 C30 H30B 108.6
H30A C30 H30B 107.6
C36 C31 C32 117.5(3)
C36 C31 C30 121.2(3)
C32 C31 C30 121.2(3)
C33 C32 C31 121.2(3)
C33 C32 H32 119.4
C31 C32 H32 119.4
C34 C33 C32 120.3(4)
C34 C33 H33 119.9
C32 C33 H33 119.9
C35 C34 C33 119.2(3)
C35 C34 H34 120.4
C33 C34 H34 120.4
C34 C35 C36 120.6(3)
C34 C35 H35 119.7
C36 C35 H35 119.7
C35 C36 C31 121.2(3)
C35 C36 H36 119.4
C31 C36 H36 119.4
O5 C37 C38 118.9(3)
O5 C37 C22 118.6(3)
C38 C37 C22 122.5(3)
C39 C38 C37 111.0(3)
C39 C38 H38A 109.4
C37 C38 H38A 109.4
C39 C38 H38B 109.4
C37 C38 H38B 109.4
H38A C38 H38B 108.0
C44 C39 C40 118.2(3)
C44 C39 C38 121.1(3)
C40 C39 C38 120.6(3)
C39 C40 C41 121.1(3)
C39 C40 H40 119.4
C41 C40 H40 119.4
C42 C41 C40 119.8(4)
C42 C41 H41 120.1
C40 C41 H41 120.1
C41 C42 C43 119.9(4)
C41 C42 H42 120.1
C43 C42 H42 120.1
C42 C43 C44 120.6(4)
C42 C43 H43 119.7
C44 C43 H43 119.7
C39 C44 C43 120.4(3)
C39 C44 H44 119.8
C43 C44 H44 119.8
C51 C50 H50A 109.5
C51 C50 H50B 109.5
H50A C50 H50B 109.5
C51 C50 H50C 109.5
H50A C50 H50C 109.5
H50B C50 H50C 109.5
C50 C51 C52 115.1(5)
C50 C51 H51A 108.5
C52 C51 H51A 108.5
C50 C51 H51B 108.5
C52 C51 H51B 108.5
H51A C51 H51B 107.5
C53 C52 C51 119.5(5)
C53 C52 H52A 107.4
C51 C52 H52A 107.4
C53 C52 H52B 107.4
C51 C52 H52B 107.4
H52A C52 H52B 107.0
C54 C53 C52 118.8(6)
C54 C53 H53A 107.6
C52 C53 H53A 107.6
C54 C53 H53B 107.6
C52 C53 H53B 107.6
H53A C53 H53B 107.1
C53 C54 H54A 109.5
C53 C54 H54B 109.5
H54A C54 H54B 109.5
C53 C54 H54C 109.5
H54A C54 H54C 109.5
H54B C54 H54C 109.5
C5 N1 C2 109.3(2)
C5 N1 Co1 116.24(19)
C2 N1 Co1 133.91(19)
C10 N2 C7 108.2(2)
C10 N2 Co1 116.0(2)
C7 N2 Co1 134.95(19)
C15 N3 C12 108.5(2)
C15 N3 Co1 117.0(2)
C12 N3 Co1 130.72(18)
C5 O1 C4 106.4(2)
C10 O2 C9 105.8(2)
C15 O3 C14 105.8(2)
C22 O4 Co1 120.93(17)
C37 O5 Co1 112.40(19)

loop_
_geom_bond_atom_site_label_1
_geom_bond_atom_site_label_2
_geom_bond_distance
Co1 O4 1.927(2)
Co1 N2 2.086(3)
Co1 N1 2.098(3)
Co1 N3 2.136(3)
Co1 O5 2.212(2)
B1 C16 1.626(5)
B1 C15 1.635(5)
B1 C10 1.645(5)
B1 C5 1.647(5)
C1 C2 1.523(5)
C1 H1A 0.98
C1 H1B 0.98
C1 H1C 0.98
C2 N1 1.501(4)
C2 C3 1.527(4)
C2 C4 1.535(4)
C3 H3A 0.98
C3 H3B 0.98
C3 H3C 0.98
C4 O1 1.460(4)
C4 H4A 0.99
C4 H4B 0.99
C5 N1 1.300(4)
C5 O1 1.365(3)
C6 C7 1.531(5)
C6 H6A 0.98
C6 H6B 0.98
C6 H6C 0.98
C7 N2 1.506(4)
C7 C8 1.517(4)
C7 C9 1.520(4)
C8 H8A 0.98
C8 H8B 0.98
C8 H8C 0.98
C9 O2 1.460(4)
C9 H9A 0.99
C9 H9B 0.99
C10 N2 1.296(4)
C10 O2 1.365(4)
C11 C12 1.514(4)
C11 H11A 0.98
C11 H11B 0.98
C11 H11C 0.98
C12 N3 1.501(4)
C12 C14 1.529(4)
C12 C13 1.538(5)
C13 H13A 0.98
C13 H13B 0.98
C13 H13C 0.98
C14 O3 1.464(4)
C14 H14A 0.99
C14 H14B 0.99
C15 N3 1.291(4)
C15 O3 1.371(3)
C16 C21 1.403(4)
C16 C17 1.404(4)
C17 C18 1.398(4)
C17 H17 0.95
C18 C19 1.383(5)
C18 H18 0.95
C19 C20 1.382(4)
C19 H19 0.95
C20 C21 1.393(4)
C20 H20 0.95
C21 H21 0.95
C22 O4 1.386(3)
C22 C37 1.536(4)
C22 C23 1.562(4)
C22 C30 1.575(4)
C23 C24 1.514(4)
C23 H23A 0.99
C23 H23B 0.99
C24 C29 1.389(4)
C24 C25 1.407(5)
C25 C26 1.393(5)
C25 H25 0.95
C26 C27 1.380(5)
C26 H26 0.95
C27 C28 1.382(5)
C27 H27 0.95
C28 C29 1.391(5)
C28 H28 0.95
C29 H29 0.95
C30 C31 1.514(4)
C30 H30A 0.99
C30 H30B 0.99
C31 C36 1.393(5)
C31 C32 1.398(5)
C32 C33 1.391(5)
C32 H32 0.95
C33 C34 1.384(5)
C33 H33 0.95
C34 C35 1.379(5)
C34 H34 0.95
C35 C36 1.390(5)
C35 H35 0.95
C36 H36 0.95
C37 O5 1.231(4)
C37 C38 1.530(4)
C38 C39 1.520(5)
C38 H38A 0.99
C38 H38B 0.99
C39 C44 1.385(5)
C39 C40 1.386(4)
C40 C41 1.387(5)
C40 H40 0.95
C41 C42 1.368(6)
C41 H41 0.95
C42 C43 1.371(6)
C42 H42 0.95
C43 C44 1.385(5)
C43 H43 0.95
C44 H44 0.95
C50 C51 1.479(7)
C50 H50A 0.98
C50 H50B 0.98
C50 H50C 0.98
C51 C52 1.495(7)
C51 H51A 0.99
C51 H51B 0.99
C52 C53 1.491(7)
C52 H52A 0.99
C52 H52B 0.99
C53 C54 1.458(7)
C53 H53A 0.99
C53 H53B 0.99
C54 H54A 0.98
C54 H54B 0.98
C54 H54C 0.98
